data_7044518
loop_
_publ_author_name
'Bertrand, Beno\^it'
'Romanov, Alexander S.'
'Brooks, Mark'
'Schmidt, Claudia'
'Ott, Ingo'
'O'Connell, Maria Anne'
'Bochmann, Manfred'

_publ_section_title
;
 Synthesis, Structure and Cytotoxicity of Cyclic (Alkyl)(Amino) Carbene
 and Acyclic Carbene Complexes of Group 11 metals
;
_journal_name_full 'Dalton Trans.'
_journal_paper_doi 10.1039/C7DT03189K
_journal_year 2017
_chemical_formula_moiety 'C40 H57 Au N3, F6 Sb'
_chemical_formula_sum 'C40 H57 Au F6 N3 Sb'
_chemical_formula_weight 1012.60
_chemical_name_systematic
; 
 ? 
;
_space_group_IT_number 14
_symmetry_cell_setting monoclinic
_symmetry_space_group_name_Hall '-P 2yn'
_symmetry_space_group_name_H-M 'P 1 21/n 1'
_atom_sites_solution_hydrogens geom
_atom_sites_solution_primary direct
_atom_sites_solution_secondary difmap
_audit_creation_method SHELXL-97
_audit_update_record
;
2017-08-10 deposited with the CCDC.
2017-10-23 downloaded from the CCDC.
;
_cell_angle_alpha 90.00
_cell_angle_beta 91.749(4)
_cell_angle_gamma 90.00
_cell_formula_units_Z 4
_cell_length_a 9.7273(3)
_cell_length_b 13.1815(3)
_cell_length_c 30.9171(11)
_cell_measurement_reflns_used 15754
_cell_measurement_temperature 99.9(2)
_cell_measurement_theta_max 29.2360
_cell_measurement_theta_min 3.2820
_cell_volume 3962.4(2)
_computing_cell_refinement 'CrysAlisPro 1.171.39.9g (Rigaku OD, 2015)'
_computing_data_collection 'CrysAlisPro 1.171.39.9g (Rigaku OD, 2015)'
_computing_data_reduction 'CrysAlisPro 1.171.39.9g (Rigaku OD, 2015)'
_computing_molecular_graphics 'ORTEP (Johnson, 1976 and Farrugia, 1997)'
_computing_publication_material 'SHELXL-97 (Sheldrick, 2008) and WINGX (Farrugia, 1999)'
_computing_structure_refinement 'SHELXL-97 (Sheldrick, 2008)'
_computing_structure_solution 'SHELXS-97 (Sheldrick, 2008)'
_diffrn_ambient_temperature 99.9(2)
_diffrn_measured_fraction_theta_full 0.998
_diffrn_measured_fraction_theta_max 0.998
_diffrn_measurement_device_type 'XtaLAB AFC12 (RCD3): Kappa single'
_diffrn_measurement_method '\w scans'
_diffrn_radiation_monochromator graphite
_diffrn_radiation_source 'fine-focus sealed tube'
_diffrn_radiation_type MoK\a
_diffrn_radiation_wavelength 0.71073
_diffrn_reflns_av_R_equivalents 0.0282
_diffrn_reflns_av_sigmaI/netI 0.0271
_diffrn_reflns_limit_h_max 12
_diffrn_reflns_limit_h_min -11
_diffrn_reflns_limit_k_max 16
_diffrn_reflns_limit_k_min -17
_diffrn_reflns_limit_l_max 30
_diffrn_reflns_limit_l_min -40
_diffrn_reflns_number 27773
_diffrn_reflns_theta_full 27.49
_diffrn_reflns_theta_max 27.49
_diffrn_reflns_theta_min 2.92
_exptl_absorpt_coefficient_mu 4.440
_exptl_absorpt_correction_T_max 0.8085
_exptl_absorpt_correction_T_min 0.7177
_exptl_absorpt_correction_type multi-scan
_exptl_absorpt_process_details
;                                                         
CrysAlisPro 1.171.39.9g (Rigaku Oxford Diffraction, 2015) 
Empirical absorption correction using spherical harmonics,
 implemented in SCALE3 ABSPACK scaling algorithm.         
;
_exptl_crystal_colour colourless
_exptl_crystal_density_diffrn 1.697
_exptl_crystal_density_meas ?
_exptl_crystal_density_method 'not measured'
_exptl_crystal_description block
_exptl_crystal_F_000 2008
_exptl_crystal_recrystallization_method 'Re-crystallisation from solvent: CH2Cl2, hexane'
_exptl_crystal_size_max 0.08
_exptl_crystal_size_mid 0.07
_exptl_crystal_size_min 0.05
_refine_diff_density_max 1.198
_refine_diff_density_min -1.195
_refine_diff_density_rms 0.097
_refine_ls_extinction_method none
_refine_ls_goodness_of_fit_ref 1.041
_refine_ls_hydrogen_treatment constr
_refine_ls_matrix_type full
_refine_ls_number_parameters 471
_refine_ls_number_reflns 9081
_refine_ls_number_restraints 0
_refine_ls_restrained_S_all 1.041
_refine_ls_R_factor_all 0.0289
_refine_ls_R_factor_gt 0.0269
_refine_ls_shift/su_max 0.001
_refine_ls_shift/su_mean 0.000
_refine_ls_structure_factor_coef Fsqd
_refine_ls_weighting_details 'calc w=1/[\s^2^(Fo^2^)+(0.0300P)^2^+5.7000P] where P=(Fo^2^+2Fc^2^)/3'
_refine_ls_weighting_scheme calc
_refine_ls_wR_factor_gt 0.0628
_refine_ls_wR_factor_ref 0.0638
_reflns_number_gt 8662
_reflns_number_total 9081
_reflns_threshold_expression 'I > 2\s(I)'
_cod_data_source_file c7dt03189k2.cif
_cod_data_source_block 14a
_cod_depositor_comments
;
The following automatic conversions were performed:

'_symmetry_cell_setting' value 'Monoclinic' changed to 'monoclinic'
according to
/home/data/users/saulius/crontab/automatic-downloads/rss-feeds/RSC/lib/dictionaries/cif_core.dic
dictionary named 'cif_core.dic' version 2.4.2 from 2011-04-26.

'_exptl_crystal_density_meas' value 'not measured' was changed to '?'
- the value is perceived as not measured.

Automatic conversion script
Id: cif_fix_values 4973 2017-02-22 13:04:09Z antanas 
;
_cod_original_sg_symbol_H-M 'P 21/n'
_cod_database_code 7044518

loop_
_symmetry_equiv_pos_as_xyz
'x, y, z'
'-x+1/2, y+1/2, -z+1/2'
'-x, -y, -z'
'x-1/2, -y-1/2, z-1/2'

loop_
_atom_site_label
_atom_site_type_symbol
_atom_site_fract_x
_atom_site_fract_y
_atom_site_fract_z
_atom_site_U_iso_or_equiv
_atom_site_adp_type
_atom_site_occupancy
_atom_site_symmetry_multiplicity
_atom_site_calc_flag
_atom_site_refinement_flags
_atom_site_disorder_assembly
_atom_site_disorder_group
Au1 Au 0.808514(11) 0.192274(8) 0.865359(4) 0.01993(4) Uani 1 1 d . . .
Sb1 Sb 0.65704(2) 0.230049(15) 0.096501(7) 0.02242(5) Uani 1 1 d . . .
F4 F 0.5927(2) 0.33680(15) 0.06148(7) 0.0315(4) Uani 1 1 d . . .
F5 F 0.4755(2) 0.18517(14) 0.10260(7) 0.0354(5) Uani 1 1 d . . .
F3 F 0.8390(2) 0.27262(16) 0.08933(7) 0.0367(5) Uani 1 1 d . . .
F2 F 0.7161(3) 0.12388(18) 0.13224(8) 0.0518(6) Uani 1 1 d . . .
F6 F 0.6717(2) 0.14728(15) 0.04764(7) 0.0387(5) Uani 1 1 d . . .
F1 F 0.6422(2) 0.31538(17) 0.14466(7) 0.0415(5) Uani 1 1 d . . .
N3 N 0.6416(3) 0.00236(19) 0.86798(8) 0.0221(5) Uani 1 1 d . . .
H3A H 0.5732 -0.0326 0.8768 0.027 Uiso 1 1 calc R . .
N2 N 0.5593(3) 0.1280(2) 0.90981(9) 0.0279(6) Uani 1 1 d . . .
N1 N 0.9759(2) 0.37190(18) 0.87923(8) 0.0187(5) Uani 1 1 d . A .
C28 C 0.6517(3) 0.0982(2) 0.88186(10) 0.0213(6) Uani 1 1 d . . .
C7 C 0.8043(3) 0.3847(2) 0.98535(10) 0.0215(6) Uani 1 1 d . . .
H7A H 0.8157 0.3591 1.0133 0.026 Uiso 1 1 calc R . .
C5 C 0.8765(3) 0.3969(2) 0.91214(9) 0.0169(5) Uani 1 1 d . . .
C33 C 0.7345(3) -0.0474(2) 0.83978(10) 0.0195(6) Uani 1 1 d . . .
C8 C 0.6950(3) 0.4487(2) 0.97574(10) 0.0218(6) Uani 1 1 d . . .
H8A H 0.6357 0.4677 0.9973 0.026 Uiso 1 1 calc R . .
C34 C 0.8414(3) -0.1066(2) 0.85816(11) 0.0258(7) Uani 1 1 d . . .
C14 C 1.0114(3) 0.2826(2) 0.96691(10) 0.0222(6) Uani 1 1 d . . .
H14A H 1.0738 0.2771 0.9427 0.027 Uiso 1 1 calc R . .
C6 C 0.8979(3) 0.3577(2) 0.95396(9) 0.0181(6) Uani 1 1 d . . .
C9 C 0.6739(3) 0.4845(2) 0.93421(10) 0.0214(6) Uani 1 1 d . . .
H9A H 0.5997 0.5272 0.9281 0.026 Uiso 1 1 calc R . .
C1 C 0.9683(3) 0.2891(2) 0.85632(10) 0.0213(6) Uani 1 1 d . A .
C16 C 1.0958(3) 0.3184(3) 1.00685(11) 0.0306(7) Uani 1 1 d . . .
H16A H 1.1277 0.3864 1.0022 0.046 Uiso 1 1 calc R . .
H16B H 1.1733 0.2742 1.0116 0.046 Uiso 1 1 calc R . .
H16C H 1.0393 0.3170 1.0317 0.046 Uiso 1 1 calc R . .
C38 C 0.7082(3) -0.0449(2) 0.79514(10) 0.0226(6) Uani 1 1 d . . .
C15 C 0.9517(4) 0.1770(2) 0.97522(11) 0.0279(7) Uani 1 1 d . . .
H15A H 0.9032 0.1535 0.9496 0.042 Uiso 1 1 calc R . .
H15B H 0.8896 0.1805 0.9987 0.042 Uiso 1 1 calc R . .
H15C H 1.0251 0.1307 0.9825 0.042 Uiso 1 1 calc R . .
C4 C 1.1006(3) 0.4398(2) 0.87166(10) 0.0231(6) Uani 1 1 d . . .
C10 C 0.7619(3) 0.4579(2) 0.90113(9) 0.0190(6) Uani 1 1 d . . .
C19 C 1.2763(3) 0.1826(2) 0.76473(11) 0.0266(7) Uani 1 1 d . A .
H19A H 1.3618 0.1834 0.7488 0.032 Uiso 1 1 calc R . .
C32 C 0.4522(3) 0.0623(2) 0.92777(11) 0.0259(7) Uani 1 1 d . . .
H32A H 0.4928 0.0026 0.9413 0.031 Uiso 1 1 calc R . .
H32B H 0.3868 0.0410 0.9053 0.031 Uiso 1 1 calc R . .
C2 C 1.0952(3) 0.2802(3) 0.82854(11) 0.0284(7) Uani 1 1 d . . .
C40 C 0.5966(4) 0.0215(3) 0.77601(11) 0.0337(8) Uani 1 1 d . . .
H40A H 0.6054 0.0249 0.7452 0.051 Uiso 1 1 calc R . .
H40B H 0.6046 0.0884 0.7881 0.051 Uiso 1 1 calc R . .
H40C H 0.5085 -0.0065 0.7825 0.051 Uiso 1 1 calc R . .
C11 C 0.7224(3) 0.4908(3) 0.85514(10) 0.0261(7) Uani 1 1 d . . .
H11A H 0.7956 0.4691 0.8361 0.031 Uiso 1 1 calc R . .
C37 C 0.7883(3) -0.1056(3) 0.76915(11) 0.0271(7) Uani 1 1 d . . .
H37A H 0.7708 -0.1064 0.7394 0.033 Uiso 1 1 calc R . .
C24 C 0.9775(4) 0.1842(4) 0.76741(12) 0.0489(12) Uani 1 1 d . . .
H24A H 0.8927 0.1832 0.7831 0.059 Uiso 1 1 calc R A .
H24B H 0.9540 0.1857 0.7367 0.059 Uiso 1 1 calc R . .
C17 C 1.1760(3) 0.1812(3) 0.83873(11) 0.0386(9) Uani 1 1 d . A .
H17A H 1.1986 0.1784 0.8698 0.046 Uiso 1 1 calc R . .
C25 C 1.0598(4) 0.2780(3) 0.77976(11) 0.0352(9) Uani 1 1 d . A .
H25A H 1.0062 0.3386 0.7719 0.042 Uiso 1 1 calc R . .
C35 C 0.9202(3) -0.1635(2) 0.83041(12) 0.0307(7) Uani 1 1 d . . .
H35A H 0.9931 -0.2018 0.8417 0.037 Uiso 1 1 calc R . .
C36 C 0.8927(3) -0.1644(3) 0.78644(12) 0.0311(8) Uani 1 1 d . . .
H36A H 0.9448 -0.2048 0.7685 0.037 Uiso 1 1 calc R . .
C23 C 1.1933(5) 0.2769(3) 0.75378(13) 0.0438(10) Uani 1 1 d . . .
H23A H 1.1704 0.2781 0.7230 0.053 Uiso 1 1 calc R A .
H23B H 1.2475 0.3369 0.7607 0.053 Uiso 1 1 calc R . .
C26 C 1.1780(4) 0.4632(3) 0.91314(14) 0.0472(11) Uani 1 1 d . A .
H26A H 1.1188 0.4983 0.9324 0.071 Uiso 1 1 calc R . .
H26B H 1.2559 0.5051 0.9072 0.071 Uiso 1 1 calc R . .
H26C H 1.2090 0.4011 0.9264 0.071 Uiso 1 1 calc R . .
C20 C 1.1936(4) 0.0889(3) 0.75238(14) 0.0401(9) Uani 1 1 d . . .
H20A H 1.2465 0.0282 0.7592 0.048 Uiso 1 1 calc R A .
H20B H 1.1717 0.0891 0.7216 0.048 Uiso 1 1 calc R . .
C12 C 0.5891(3) 0.4377(3) 0.84023(11) 0.0352(8) Uani 1 1 d . . .
H12A H 0.5620 0.4613 0.8119 0.053 Uiso 1 1 calc R . .
H12B H 0.5179 0.4528 0.8601 0.053 Uiso 1 1 calc R . .
H12C H 0.6038 0.3657 0.8394 0.053 Uiso 1 1 calc R . .
C13 C 0.7073(4) 0.6055(3) 0.85116(13) 0.0405(9) Uani 1 1 d . . .
H13A H 0.7869 0.6378 0.8640 0.061 Uiso 1 1 calc R . .
H13B H 0.6267 0.6270 0.8658 0.061 Uiso 1 1 calc R . .
H13C H 0.6988 0.6238 0.8211 0.061 Uiso 1 1 calc R . .
C39 C 0.8690(4) -0.1064(3) 0.90633(12) 0.0416(9) Uani 1 1 d . . .
H39A H 0.9494 -0.1463 0.9131 0.062 Uiso 1 1 calc R . .
H39B H 0.7915 -0.1348 0.9205 0.062 Uiso 1 1 calc R . .
H39C H 0.8838 -0.0381 0.9161 0.062 Uiso 1 1 calc R . .
C18 C 1.3105(4) 0.1805(4) 0.81347(12) 0.0439(10) Uani 1 1 d . . .
H18A H 1.3658 0.2392 0.8215 0.053 Uiso 1 1 calc R A .
H18B H 1.3632 0.1200 0.8207 0.053 Uiso 1 1 calc R . .
C31 C 0.3828(4) 0.1279(3) 0.96095(14) 0.0472(11) Uani 1 1 d . . .
H31A H 0.2854 0.1342 0.9539 0.057 Uiso 1 1 calc R . .
H31B H 0.3936 0.0981 0.9895 0.057 Uiso 1 1 calc R . .
C22 C 1.0957(4) 0.0873(3) 0.82580(16) 0.0513(13) Uani 1 1 d . . .
H22A H 1.1500 0.0274 0.8326 0.062 Uiso 1 1 calc R A .
H22B H 1.0119 0.0840 0.8419 0.062 Uiso 1 1 calc R . .
C21 C 1.0606(4) 0.0898(3) 0.77800(15) 0.0493(12) Uani 1 1 d . A .
H21A H 1.0058 0.0297 0.7702 0.059 Uiso 1 1 calc R . .
C27 C 1.0567(4) 0.5375(3) 0.85089(16) 0.0579(14) Uani 1 1 d . A .
H27A H 0.9974 0.5735 0.8698 0.087 Uiso 1 1 calc R . .
H27B H 1.0083 0.5236 0.8240 0.087 Uiso 1 1 calc R . .
H27C H 1.1364 0.5780 0.8455 0.087 Uiso 1 1 calc R . .
C30 C 0.4491(5) 0.2265(3) 0.95982(16) 0.0531(12) Uani 1 1 d . . .
H30A H 0.3814 0.2777 0.9518 0.064 Uiso 1 1 calc R . .
H30B H 0.4860 0.2430 0.9885 0.064 Uiso 1 1 calc R . .
C29 C 0.5572(5) 0.2285(3) 0.92985(18) 0.0586(15) Uani 1 1 d . . .
H29A H 0.6445 0.2426 0.9446 0.070 Uiso 1 1 calc R . .
H29B H 0.5401 0.2804 0.9081 0.070 Uiso 1 1 calc R . .
C3' C 1.1979(6) 0.3610(4) 0.84982(19) 0.0197(8) Uani 0.50 1 d P A 1
H3'A H 1.2591 0.3293 0.8712 0.024 Uiso 0.50 1 calc PR A 1
H3'B H 1.2525 0.3934 0.8280 0.024 Uiso 0.50 1 calc PR A 1
C3 C 1.1445(6) 0.3958(4) 0.82750(19) 0.0197(8) Uani 0.50 1 d P A 2
H3B H 1.2434 0.4001 0.8247 0.024 Uiso 0.50 1 calc PR A 2
H3C H 1.1000 0.4320 0.8036 0.024 Uiso 0.50 1 calc PR A 2

loop_
_atom_site_aniso_label
_atom_site_aniso_U_11
_atom_site_aniso_U_22
_atom_site_aniso_U_33
_atom_site_aniso_U_23
_atom_site_aniso_U_13
_atom_site_aniso_U_12
Au1 0.01876(6) 0.01595(6) 0.02559(7) -0.00602(4) 0.00890(4) -0.00632(4)
Sb1 0.02582(11) 0.01767(10) 0.02401(10) 0.00163(8) 0.00455(8) -0.00456(8)
F4 0.0311(10) 0.0259(9) 0.0377(11) 0.0098(9) 0.0048(9) 0.0007(8)
F5 0.0313(11) 0.0279(10) 0.0479(13) -0.0025(9) 0.0152(9) -0.0127(8)
F3 0.0226(10) 0.0361(11) 0.0517(13) 0.0039(10) 0.0041(9) -0.0030(8)
F2 0.0629(15) 0.0379(13) 0.0541(15) 0.0212(11) -0.0039(12) 0.0017(11)
F6 0.0485(12) 0.0280(10) 0.0406(12) -0.0109(9) 0.0177(10) -0.0097(9)
F1 0.0507(13) 0.0440(13) 0.0302(11) -0.0115(10) 0.0078(10) -0.0138(10)
N3 0.0220(12) 0.0179(12) 0.0267(13) -0.0033(10) 0.0057(10) -0.0069(10)
N2 0.0269(14) 0.0202(13) 0.0374(15) -0.0082(12) 0.0146(12) -0.0104(11)
N1 0.0200(12) 0.0170(12) 0.0193(12) -0.0026(10) 0.0056(10) -0.0052(9)
C28 0.0209(14) 0.0193(14) 0.0242(15) -0.0022(12) 0.0064(12) -0.0042(11)
C7 0.0256(15) 0.0232(14) 0.0159(13) 0.0004(12) 0.0041(11) 0.0004(12)
C5 0.0193(13) 0.0140(13) 0.0175(13) -0.0038(11) 0.0029(11) -0.0042(11)
C33 0.0176(13) 0.0140(13) 0.0269(15) -0.0020(12) 0.0027(11) -0.0037(11)
C8 0.0234(14) 0.0215(14) 0.0208(14) -0.0054(12) 0.0060(12) -0.0007(12)
C34 0.0265(15) 0.0167(14) 0.0342(17) 0.0037(13) -0.0014(13) -0.0017(12)
C14 0.0205(14) 0.0234(15) 0.0231(15) 0.0045(12) 0.0075(12) 0.0009(12)
C6 0.0180(13) 0.0153(13) 0.0210(14) 0.0007(11) 0.0036(11) -0.0027(11)
C9 0.0210(14) 0.0157(14) 0.0275(15) -0.0038(12) 0.0011(12) 0.0017(11)
C1 0.0236(15) 0.0171(13) 0.0235(15) -0.0031(12) 0.0058(12) -0.0051(11)
C16 0.0243(16) 0.0364(19) 0.0309(17) 0.0072(15) -0.0013(14) 0.0010(14)
C38 0.0176(14) 0.0219(14) 0.0283(16) -0.0038(13) 0.0011(12) -0.0051(12)
C15 0.0319(17) 0.0207(15) 0.0312(17) 0.0057(13) 0.0066(14) 0.0044(13)
C4 0.0228(15) 0.0226(15) 0.0247(15) -0.0073(12) 0.0099(12) -0.0132(12)
C10 0.0225(14) 0.0162(13) 0.0184(13) -0.0010(11) -0.0009(11) -0.0038(11)
C19 0.0245(16) 0.0262(16) 0.0300(17) -0.0066(13) 0.0142(13) -0.0060(13)
C32 0.0230(15) 0.0243(16) 0.0309(17) 0.0006(13) 0.0117(13) -0.0092(12)
C2 0.0261(16) 0.0249(16) 0.0350(18) -0.0141(14) 0.0148(14) -0.0151(13)
C40 0.0284(17) 0.043(2) 0.0293(17) -0.0088(16) -0.0061(14) 0.0089(15)
C11 0.0241(15) 0.0333(17) 0.0207(15) 0.0037(13) -0.0005(12) 0.0009(13)
C37 0.0255(16) 0.0295(16) 0.0266(16) -0.0081(14) 0.0038(13) -0.0057(13)
C24 0.0213(17) 0.101(4) 0.0240(18) -0.026(2) 0.0010(14) 0.001(2)
C17 0.0209(16) 0.077(3) 0.0184(15) 0.0032(17) 0.0022(13) 0.0138(17)
C25 0.045(2) 0.0358(19) 0.0260(17) 0.0140(15) 0.0188(16) 0.0190(16)
C35 0.0254(16) 0.0182(14) 0.049(2) 0.0025(15) 0.0011(15) 0.0030(13)
C36 0.0279(17) 0.0207(15) 0.045(2) -0.0092(15) 0.0127(15) 0.0008(13)
C23 0.059(3) 0.0332(19) 0.042(2) 0.0119(17) 0.036(2) 0.0116(18)
C26 0.0307(19) 0.057(2) 0.053(2) 0.032(2) -0.0188(17) -0.0256(18)
C20 0.0365(19) 0.0310(18) 0.054(2) -0.0204(17) 0.0216(18) -0.0083(16)
C12 0.0253(17) 0.057(2) 0.0229(16) -0.0003(16) -0.0043(13) -0.0010(16)
C13 0.045(2) 0.038(2) 0.039(2) 0.0163(17) 0.0032(17) 0.0071(17)
C39 0.048(2) 0.042(2) 0.035(2) 0.0111(17) -0.0076(17) 0.0053(18)
C18 0.0184(16) 0.080(3) 0.034(2) -0.011(2) 0.0074(14) 0.0060(18)
C31 0.047(2) 0.042(2) 0.055(3) -0.0155(19) 0.032(2) -0.0168(18)
C22 0.051(2) 0.0268(19) 0.079(3) 0.027(2) 0.044(2) 0.0225(17)
C21 0.041(2) 0.034(2) 0.075(3) -0.036(2) 0.034(2) -0.0233(17)
C27 0.043(2) 0.059(3) 0.070(3) 0.045(2) -0.029(2) -0.035(2)
C30 0.061(3) 0.043(2) 0.058(3) -0.019(2) 0.039(2) -0.014(2)
C29 0.061(3) 0.0264(19) 0.091(4) -0.029(2) 0.052(3) -0.0215(19)
C3' 0.020(2) 0.020(2) 0.020(2) -0.0049(16) 0.0037(16) -0.0046(16)
C3 0.020(2) 0.020(2) 0.020(2) -0.0049(16) 0.0037(16) -0.0046(16)

loop_
_atom_type_symbol
_atom_type_description
_atom_type_scat_dispersion_real
_atom_type_scat_dispersion_imag
_atom_type_scat_source
C C 0.0033 0.0016 'International Tables Vol C Tables 4.2.6.8 and 6.1.1.4'
H H 0.0000 0.0000 'International Tables Vol C Tables 4.2.6.8 and 6.1.1.4'
N N 0.0061 0.0033 'International Tables Vol C Tables 4.2.6.8 and 6.1.1.4'
F F 0.0171 0.0103 'International Tables Vol C Tables 4.2.6.8 and 6.1.1.4'
Sb Sb -0.5866 1.5461 'International Tables Vol C Tables 4.2.6.8 and 6.1.1.4'
Au Au -2.0133 8.8022 'International Tables Vol C Tables 4.2.6.8 and 6.1.1.4'

loop_
_geom_angle_atom_site_label_1
_geom_angle_atom_site_label_2
_geom_angle_atom_site_label_3
_geom_angle
C1 Au1 C28 173.41(12)
F2 Sb1 F4 178.26(10)
F2 Sb1 F6 90.63(11)
F4 Sb1 F6 90.22(10)
F2 Sb1 F1 90.54(11)
F4 Sb1 F1 88.62(10)
F6 Sb1 F1 178.78(10)
F2 Sb1 F3 91.14(10)
F4 Sb1 F3 90.39(9)
F6 Sb1 F3 89.05(10)
F1 Sb1 F3 90.59(10)
F2 Sb1 F5 88.72(10)
F4 Sb1 F5 89.77(9)
F6 Sb1 F5 89.58(9)
F1 Sb1 F5 90.78(10)
F3 Sb1 F5 178.62(10)
C28 N3 C33 125.9(2)
C28 N3 H3A 117.1
C33 N3 H3A 117.1
C28 N2 C29 124.3(3)
C28 N2 C32 124.9(3)
C29 N2 C32 110.6(3)
C1 N1 C5 122.6(2)
C1 N1 C4 116.1(2)
C5 N1 C4 121.2(2)
N2 C28 N3 116.4(3)
N2 C28 Au1 120.6(2)
N3 C28 Au1 122.8(2)
C8 C7 C6 121.3(3)
C8 C7 H7A 119.4
C6 C7 H7A 119.4
C6 C5 C10 121.8(3)
C6 C5 N1 118.4(2)
C10 C5 N1 119.7(3)
C38 C33 C34 121.5(3)
C38 C33 N3 119.4(3)
C34 C33 N3 118.7(3)
C9 C8 C7 120.1(3)
C9 C8 H8A 120.0
C7 C8 H8A 120.0
C35 C34 C33 117.8(3)
C35 C34 C39 121.8(3)
C33 C34 C39 120.4(3)
C6 C14 C15 111.0(3)
C6 C14 C16 112.1(3)
C15 C14 C16 109.9(3)
C6 C14 H14A 107.9
C15 C14 H14A 107.9
C16 C14 H14A 107.9
C7 C6 C5 117.7(3)
C7 C6 C14 117.7(3)
C5 C6 C14 124.5(3)
C8 C9 C10 121.3(3)
C8 C9 H9A 119.4
C10 C9 H9A 119.4
N1 C1 C2 109.6(2)
N1 C1 Au1 118.8(2)
C2 C1 Au1 131.4(2)
C14 C16 H16A 109.5
C14 C16 H16B 109.5
H16A C16 H16B 109.5
C14 C16 H16C 109.5
H16A C16 H16C 109.5
H16B C16 H16C 109.5
C37 C38 C33 118.0(3)
C37 C38 C40 121.3(3)
C33 C38 C40 120.8(3)
C14 C15 H15A 109.5
C14 C15 H15B 109.5
H15A C15 H15B 109.5
C14 C15 H15C 109.5
H15A C15 H15C 109.5
H15B C15 H15C 109.5
C27 C4 C26 108.7(3)
C27 C4 N1 110.6(3)
C26 C4 N1 111.7(3)
C27 C4 C3 91.5(4)
C26 C4 C3 133.1(4)
N1 C4 C3 99.0(3)
C27 C4 C3' 123.5(4)
C26 C4 C3' 102.1(4)
N1 C4 C3' 99.8(3)
C3 C4 C3' 36.0(3)
C9 C10 C5 117.6(3)
C9 C10 C11 118.0(3)
C5 C10 C11 124.3(3)
C23 C19 C20 109.7(3)
C23 C19 C18 109.4(3)
C20 C19 C18 109.3(3)
C23 C19 H19A 109.5
C20 C19 H19A 109.5
C18 C19 H19A 109.5
N2 C32 C31 104.7(3)
N2 C32 H32A 110.8
C31 C32 H32A 110.8
N2 C32 H32B 110.8
C31 C32 H32B 110.8
H32A C32 H32B 108.9
C1 C2 C25 113.1(3)
C1 C2 C17 111.3(3)
C25 C2 C17 106.3(3)
C1 C2 C3' 103.0(3)
C25 C2 C3' 122.5(3)
C17 C2 C3' 99.9(3)
C1 C2 C3 100.7(3)
C25 C2 C3 93.2(3)
C17 C2 C3 131.0(3)
C3' C2 C3 35.3(3)
C38 C40 H40A 109.5
C38 C40 H40B 109.5
H40A C40 H40B 109.5
C38 C40 H40C 109.5
H40A C40 H40C 109.5
H40B C40 H40C 109.5
C13 C11 C10 112.2(3)
C13 C11 C12 110.5(3)
C10 C11 C12 109.7(3)
C13 C11 H11A 108.1
C10 C11 H11A 108.1
C12 C11 H11A 108.1
C36 C37 C38 121.4(3)
C36 C37 H37A 119.3
C38 C37 H37A 119.3
C21 C24 C25 109.9(3)
C21 C24 H24A 109.7
C25 C24 H24A 109.7
C21 C24 H24B 109.7
C25 C24 H24B 109.7
H24A C24 H24B 108.2
C22 C17 C18 107.5(3)
C22 C17 C2 112.4(3)
C18 C17 C2 109.5(3)
C22 C17 H17A 109.1
C18 C17 H17A 109.1
C2 C17 H17A 109.1
C24 C25 C2 111.3(3)
C24 C25 C23 107.9(3)
C2 C25 C23 110.1(3)
C24 C25 H25A 109.2
C2 C25 H25A 109.2
C23 C25 H25A 109.2
C36 C35 C34 121.3(3)
C36 C35 H35A 119.3
C34 C35 H35A 119.3
C37 C36 C35 119.9(3)
C37 C36 H36A 120.0
C35 C36 H36A 120.0
C19 C23 C25 110.0(3)
C19 C23 H23A 109.7
C25 C23 H23A 109.7
C19 C23 H23B 109.7
C25 C23 H23B 109.7
H23A C23 H23B 108.2
C4 C26 H26A 109.5
C4 C26 H26B 109.5
H26A C26 H26B 109.5
C4 C26 H26C 109.5
H26A C26 H26C 109.5
H26B C26 H26C 109.5
C19 C20 C21 108.2(3)
C19 C20 H20A 110.1
C21 C20 H20A 110.1
C19 C20 H20B 110.1
C21 C20 H20B 110.1
H20A C20 H20B 108.4
C11 C12 H12A 109.5
C11 C12 H12B 109.5
H12A C12 H12B 109.5
C11 C12 H12C 109.5
H12A C12 H12C 109.5
H12B C12 H12C 109.5
C11 C13 H13A 109.5
C11 C13 H13B 109.5
H13A C13 H13B 109.5
C11 C13 H13C 109.5
H13A C13 H13C 109.5
H13B C13 H13C 109.5
C34 C39 H39A 109.5
C34 C39 H39B 109.5
H39A C39 H39B 109.5
C34 C39 H39C 109.5
H39A C39 H39C 109.5
H39B C39 H39C 109.5
C19 C18 C17 109.6(3)
C19 C18 H18A 109.8
C17 C18 H18A 109.8
C19 C18 H18B 109.8
C17 C18 H18B 109.8
H18A C18 H18B 108.2
C30 C31 C32 106.7(3)
C30 C31 H31A 110.4
C32 C31 H31A 110.4
C30 C31 H31B 110.4
C32 C31 H31B 110.4
H31A C31 H31B 108.6
C21 C22 C17 110.0(3)
C21 C22 H22A 109.7
C17 C22 H22A 109.7
C21 C22 H22B 109.7
C17 C22 H22B 109.7
H22A C22 H22B 108.2
C22 C21 C24 109.5(3)
C22 C21 C20 109.6(4)
C24 C21 C20 110.3(4)
C22 C21 H21A 109.1
C24 C21 H21A 109.1
C20 C21 H21A 109.1
C4 C27 H27A 109.5
C4 C27 H27B 109.5
H27A C27 H27B 109.5
C4 C27 H27C 109.5
H27A C27 H27C 109.5
H27B C27 H27C 109.5
C29 C30 C31 111.7(3)
C29 C30 H30A 109.3
C31 C30 H30A 109.3
C29 C30 H30B 109.3
C31 C30 H30B 109.3
H30A C30 H30B 107.9
C30 C29 N2 106.2(3)
C30 C29 H29A 110.5
N2 C29 H29A 110.5
C30 C29 H29B 110.5
N2 C29 H29B 110.5
H29A C29 H29B 108.7
C4 C3' C2 104.0(4)
C4 C3' H3'A 111.0
C2 C3' H3'A 111.0
C4 C3' H3'B 111.0
C2 C3' H3'B 111.0
H3'A C3' H3'B 109.0
C4 C3 C2 104.3(4)
C4 C3 H3B 110.9
C2 C3 H3B 110.9
C4 C3 H3C 110.9
C2 C3 H3C 110.9
H3B C3 H3C 108.9

loop_
_geom_bond_atom_site_label_1
_geom_bond_atom_site_label_2
_geom_bond_distance
Au1 C1 2.037(3)
Au1 C28 2.043(3)
Sb1 F2 1.863(2)
Sb1 F4 1.8716(19)
Sb1 F6 1.872(2)
Sb1 F1 1.875(2)
Sb1 F3 1.8762(19)
Sb1 F5 1.8770(19)
N3 C28 1.337(4)
N3 C33 1.433(4)
N3 H3A 0.8600
N2 C28 1.326(4)
N2 C29 1.463(4)
N2 C32 1.476(4)
N1 C1 1.302(4)
N1 C5 1.462(4)
N1 C4 1.531(4)
C7 C8 1.382(4)
C7 C6 1.397(4)
C7 H7A 0.9300
C5 C6 1.402(4)
C5 C10 1.409(4)
C33 C38 1.396(4)
C33 C34 1.406(4)
C8 C9 1.377(4)
C8 H8A 0.9300
C34 C35 1.388(5)
C34 C39 1.505(5)
C14 C6 1.527(4)
C14 C15 1.534(4)
C14 C16 1.536(5)
C14 H14A 0.9800
C9 C10 1.398(4)
C9 H9A 0.9300
C1 C2 1.530(4)
C16 H16A 0.9600
C16 H16B 0.9600
C16 H16C 0.9600
C38 C37 1.389(4)
C38 C40 1.501(4)
C15 H15A 0.9600
C15 H15B 0.9600
C15 H15C 0.9600
C4 C27 1.495(5)
C4 C26 1.499(5)
C4 C3 1.556(6)
C4 C3' 1.572(6)
C10 C11 1.524(4)
C19 C23 1.515(5)
C19 C20 1.517(5)
C19 C18 1.533(5)
C19 H19A 0.9800
C32 C31 1.515(5)
C32 H32A 0.9700
C32 H32B 0.9700
C2 C25 1.537(5)
C2 C17 1.551(5)
C2 C3' 1.589(6)
C2 C3 1.598(6)
C40 H40A 0.9600
C40 H40B 0.9600
C40 H40C 0.9600
C11 C13 1.523(5)
C11 C12 1.532(5)
C11 H11A 0.9800
C37 C36 1.373(5)
C37 H37A 0.9300
C24 C21 1.515(6)
C24 C25 1.516(6)
C24 H24A 0.9700
C24 H24B 0.9700
C17 C22 1.510(6)
C17 C18 1.544(5)
C17 H17A 0.9800
C25 C23 1.548(5)
C25 H25A 0.9800
C35 C36 1.378(5)
C35 H35A 0.9300
C36 H36A 0.9300
C23 H23A 0.9700
C23 H23B 0.9700
C26 H26A 0.9600
C26 H26B 0.9600
C26 H26C 0.9600
C20 C21 1.537(5)
C20 H20A 0.9700
C20 H20B 0.9700
C12 H12A 0.9600
C12 H12B 0.9600
C12 H12C 0.9600
C13 H13A 0.9600
C13 H13B 0.9600
C13 H13C 0.9600
C39 H39A 0.9600
C39 H39B 0.9600
C39 H39C 0.9600
C18 H18A 0.9700
C18 H18B 0.9700
C31 C30 1.453(6)
C31 H31A 0.9700
C31 H31B 0.9700
C22 C21 1.507(7)
C22 H22A 0.9700
C22 H22B 0.9700
C21 H21A 0.9800
C27 H27A 0.9600
C27 H27B 0.9600
C27 H27C 0.9600
C30 C29 1.423(5)
C30 H30A 0.9700
C30 H30B 0.9700
C29 H29A 0.9700
C29 H29B 0.9700
C3' H3'A 0.9700
C3' H3'B 0.9700
C3 H3B 0.9700
C3 H3C 0.9700

loop_
_geom_torsion_atom_site_label_1
_geom_torsion_atom_site_label_2
_geom_torsion_atom_site_label_3
_geom_torsion_atom_site_label_4
_geom_torsion
C29 N2 C28 N3 177.5(4)
C32 N2 C28 N3 2.9(5)
C29 N2 C28 Au1 2.1(5)
C32 N2 C28 Au1 -172.5(2)
C33 N3 C28 N2 -176.3(3)
C33 N3 C28 Au1 -1.0(4)
C1 Au1 C28 N2 47.7(12)
C1 Au1 C28 N3 -127.4(10)
C1 N1 C5 C6 85.4(4)
C4 N1 C5 C6 -91.0(3)
C1 N1 C5 C10 -93.9(4)
C4 N1 C5 C10 89.7(3)
C28 N3 C33 C38 -91.4(4)
C28 N3 C33 C34 95.4(4)
C6 C7 C8 C9 2.2(5)
C38 C33 C34 C35 -0.5(4)
N3 C33 C34 C35 172.6(3)
C38 C33 C34 C39 178.9(3)
N3 C33 C34 C39 -8.0(4)
C8 C7 C6 C5 -0.7(4)
C8 C7 C6 C14 -177.1(3)
C10 C5 C6 C7 -2.6(4)
N1 C5 C6 C7 178.1(3)
C10 C5 C6 C14 173.5(3)
N1 C5 C6 C14 -5.7(4)
C15 C14 C6 C7 68.0(4)
C16 C14 C6 C7 -55.3(4)
C15 C14 C6 C5 -108.1(3)
C16 C14 C6 C5 128.6(3)
C7 C8 C9 C10 -0.4(5)
C5 N1 C1 C2 -173.9(3)
C4 N1 C1 C2 2.7(4)
C5 N1 C1 Au1 1.9(4)
C4 N1 C1 Au1 178.5(2)
C28 Au1 C1 N1 -42.1(12)
C28 Au1 C1 C2 132.6(10)
C34 C33 C38 C37 2.2(4)
N3 C33 C38 C37 -170.9(3)
C34 C33 C38 C40 -177.9(3)
N3 C33 C38 C40 9.0(4)
C1 N1 C4 C27 112.6(4)
C5 N1 C4 C27 -70.8(4)
C1 N1 C4 C26 -126.3(3)
C5 N1 C4 C26 50.4(4)
C1 N1 C4 C3 17.5(4)
C5 N1 C4 C3 -165.8(3)
C1 N1 C4 C3' -19.0(4)
C5 N1 C4 C3' 157.7(3)
C8 C9 C10 C5 -2.8(4)
C8 C9 C10 C11 173.2(3)
C6 C5 C10 C9 4.3(4)
N1 C5 C10 C9 -176.5(2)
C6 C5 C10 C11 -171.4(3)
N1 C5 C10 C11 7.9(4)
C28 N2 C32 C31 174.6(3)
C29 N2 C32 C31 -0.6(5)
N1 C1 C2 C25 -119.4(3)
Au1 C1 C2 C25 65.6(4)
N1 C1 C2 C17 121.1(3)
Au1 C1 C2 C17 -54.0(4)
N1 C1 C2 C3' 14.9(4)
Au1 C1 C2 C3' -160.2(3)
N1 C1 C2 C3 -21.1(4)
Au1 C1 C2 C3 163.8(3)
C9 C10 C11 C13 58.6(4)
C5 C10 C11 C13 -125.8(3)
C9 C10 C11 C12 -64.7(4)
C5 C10 C11 C12 110.9(3)
C33 C38 C37 C36 -1.8(5)
C40 C38 C37 C36 178.3(3)
C1 C2 C17 C22 66.3(4)
C25 C2 C17 C22 -57.2(4)
C3' C2 C17 C22 174.5(3)
C3 C2 C17 C22 -166.6(4)
C1 C2 C17 C18 -174.3(3)
C25 C2 C17 C18 62.2(4)
C3' C2 C17 C18 -66.1(4)
C3 C2 C17 C18 -47.2(5)
C21 C24 C25 C2 -61.2(4)
C21 C24 C25 C23 59.7(4)
C1 C2 C25 C24 -64.6(4)
C17 C2 C25 C24 57.8(4)
C3' C2 C25 C24 171.3(4)
C3 C2 C25 C24 -167.7(3)
C1 C2 C25 C23 175.9(3)
C17 C2 C25 C23 -61.8(4)
C3' C2 C25 C23 51.7(5)
C3 C2 C25 C23 72.7(4)
C33 C34 C35 C36 -1.7(5)
C39 C34 C35 C36 178.9(3)
C38 C37 C36 C35 -0.3(5)
C34 C35 C36 C37 2.1(5)
C20 C19 C23 C25 61.4(4)
C18 C19 C23 C25 -58.5(4)
C24 C25 C23 C19 -60.2(4)
C2 C25 C23 C19 61.4(4)
C23 C19 C20 C21 -60.0(4)
C18 C19 C20 C21 60.0(4)
C23 C19 C18 C17 59.0(4)
C20 C19 C18 C17 -61.1(4)
C22 C17 C18 C19 60.6(4)
C2 C17 C18 C19 -61.8(4)
N2 C32 C31 C30 1.4(5)
C18 C17 C22 C21 -61.4(4)
C2 C17 C22 C21 59.1(4)
C17 C22 C21 C24 -58.6(4)
C17 C22 C21 C20 62.5(4)
C25 C24 C21 C22 59.9(4)
C25 C24 C21 C20 -60.9(4)
C19 C20 C21 C22 -60.8(4)
C19 C20 C21 C24 59.8(4)
C32 C31 C30 C29 -1.8(6)
C31 C30 C29 N2 1.5(7)
C28 N2 C29 C30 -175.7(4)
C32 N2 C29 C30 -0.5(6)
C27 C4 C3' C2 -97.0(4)
C26 C4 C3' C2 140.7(3)
N1 C4 C3' C2 25.9(4)
C3 C4 C3' C2 -66.0(5)
C1 C2 C3' C4 -25.6(4)
C25 C2 C3' C4 103.0(4)
C17 C2 C3' C4 -140.3(3)
C3 C2 C3' C4 64.7(5)
C27 C4 C3 C2 -139.9(4)
C26 C4 C3 C2 102.5(5)
N1 C4 C3 C2 -28.8(4)
C3' C4 C3 C2 65.5(5)
C1 C2 C3 C4 31.0(4)
C25 C2 C3 C4 145.3(4)
C17 C2 C3 C4 -99.8(5)
C3' C2 C3 C4 -66.3(5)
